data_1538471
loop_
_publ_author_name
'Pezerat, H.'

_publ_section_title
;
 Problemes de non-stoechiometrie dans certains molybdates hydrates de
 zinc, cobalt et nickel
;
_journal_name_full
;
Bulletin de la Societe Francaise de Mineralogie et de Cristallographie 
(72,1949-100,1977)
;
_journal_page_first 549
_journal_page_last 557
_journal_volume 90
_journal_year 1967
_chemical_formula_sum 'H7 Mo2 N O10 Zn2'
_chemical_name_systematic 'H3 N H4 Zn2 Mo2 O10'
_space_group_IT_number 166
_symmetry_space_group_name_Hall '-R 3 2"'
_symmetry_space_group_name_H-M 'R -3 m :H'
_cell_angle_alpha 90
_cell_angle_beta 90
_cell_angle_gamma 120
_cell_formula_units_Z 3
_cell_length_a 6.104
_cell_length_b 6.104
_cell_length_c 21.67
_cell_volume 699.228
_citation_journal_id_ASTM BUFCAE
_cod_data_source_file Pezerat_BUFCAE_1967_391.cif
_cod_data_source_block H7Mo2N1O10Zn2
_cod_original_cell_volume 699.2277
_cod_original_formula_sum 'H7 Mo2 N1 O10 Zn2'
_cod_database_code 1538471

loop_
_symmetry_equiv_pos_as_xyz
x,y,z
-y,x-y,z
-x+y,-x,z
y,x,-z
-x,-x+y,-z
x-y,-y,-z
-x,-y,-z
y,-x+y,-z
x-y,x,-z
-y,-x,z
x,x-y,z
-x+y,y,z
x+2/3,y+1/3,z+1/3
-y+2/3,x-y+1/3,z+1/3
-x+y+2/3,-x+1/3,z+1/3
y+2/3,x+1/3,-z+1/3
-x+2/3,-x+y+1/3,-z+1/3
x-y+2/3,-y+1/3,-z+1/3
-x+2/3,-y+1/3,-z+1/3
y+2/3,-x+y+1/3,-z+1/3
x-y+2/3,x+1/3,-z+1/3
-y+2/3,-x+1/3,z+1/3
x+2/3,x-y+1/3,z+1/3
-x+y+2/3,y+1/3,z+1/3
x+1/3,y+2/3,z+2/3
-y+1/3,x-y+2/3,z+2/3
-x+y+1/3,-x+2/3,z+2/3
y+1/3,x+2/3,-z+2/3
-x+1/3,-x+y+2/3,-z+2/3
x-y+1/3,-y+2/3,-z+2/3
-x+1/3,-y+2/3,-z+2/3
y+1/3,-x+y+2/3,-z+2/3
x-y+1/3,x+2/3,-z+2/3
-y+1/3,-x+2/3,z+2/3
x+1/3,x-y+2/3,z+2/3
-x+y+1/3,y+2/3,z+2/3

loop_
_atom_site_label
_atom_site_type_symbol
_atom_site_fract_x
_atom_site_fract_y
_atom_site_fract_z
_atom_site_occupancy
_atom_site_U_iso_or_equiv
N1 N-3 0 0 0.5 1 0.0
O3 O-2 0 0 0.298 1 0.0
O2 O-2 0 0 0.173 1 0.0
Mo1 Mo+6 0 0 0.0917 1 0.0
Zn1 Zn+2 0.5 0 0 0.67 0.0
O1 O-2 0.1587 0.8413 0.0624 1 0.0
